data_7014304
loop_
_publ_author_name
'Chandrasekhar, Vadapalli'
'Singh, Puja'

_publ_section_title
;
 Reactions of in situ generated hydrated organotin cations with
 chelating O,O- or O,N-ligands: a possible structure-directing
 influence of the organic substituent on tin.
;
_journal_issue 1
_journal_name_full 'Dalton transactions (Cambridge, England : 2003)'
_journal_page_first 114
_journal_page_last 123
_journal_paper_doi 10.1039/c003339a
_journal_volume 40
_journal_year 2011
_chemical_formula_sum 'C28 H32 N2 O8 S2 Sn'
_chemical_formula_weight 707.37
_chemical_name_common 'organotin sulfonate'
_chemical_name_systematic
;
?
;
_space_group_IT_number 15
_symmetry_cell_setting monoclinic
_symmetry_space_group_name_Hall '-C 2yc'
_symmetry_space_group_name_H-M 'C 1 2/c 1'
_atom_sites_solution_hydrogens geom
_atom_sites_solution_primary direct
_atom_sites_solution_secondary difmap
_audit_creation_method SHELXL-97
_cell_angle_alpha 90.000(5)
_cell_angle_beta 129.327(5)
_cell_angle_gamma 90.000(5)
_cell_formula_units_Z 8
_cell_length_a 25.099(5)
_cell_length_b 15.666(5)
_cell_length_c 19.433(5)
_cell_measurement_reflns_used 5826
_cell_measurement_temperature 293(2)
_cell_measurement_theta_max 27.56
_cell_measurement_theta_min 2.53
_cell_volume 5911(3)
_computing_cell_refinement 'Bruker SMART'
_computing_data_collection 'Bruker SMART'
_computing_data_reduction 'Bruker SAINT'
_computing_molecular_graphics 'Bruker SHELXTL'
_computing_publication_material 'Bruker SHELXTL'
_computing_structure_refinement 'Bruker SHELXTL'
_computing_structure_solution 'Bruker SHELXTL'
_diffrn_ambient_temperature 293(2)
_diffrn_measured_fraction_theta_full 0.994
_diffrn_measured_fraction_theta_max 0.994
_diffrn_measurement_device_type 'CCD area detector'
_diffrn_measurement_method 'omega scans'
_diffrn_radiation_monochromator graphite
_diffrn_radiation_source 'sealed tube'
_diffrn_radiation_type MoK\a
_diffrn_radiation_wavelength 0.71069
_diffrn_reflns_av_R_equivalents 0.0401
_diffrn_reflns_av_sigmaI/netI 0.0433
_diffrn_reflns_limit_h_max 15
_diffrn_reflns_limit_h_min -30
_diffrn_reflns_limit_k_max 19
_diffrn_reflns_limit_k_min -19
_diffrn_reflns_limit_l_max 23
_diffrn_reflns_limit_l_min -23
_diffrn_reflns_number 16015
_diffrn_reflns_theta_full 26.00
_diffrn_reflns_theta_max 26.00
_diffrn_reflns_theta_min 2.54
_exptl_absorpt_coefficient_mu 1.058
_exptl_absorpt_correction_T_max 0.963
_exptl_absorpt_correction_T_min 0.899
_exptl_absorpt_correction_type multi-scan
_exptl_absorpt_process_details SADABS
_exptl_crystal_colour colorless
_exptl_crystal_density_diffrn 1.590
_exptl_crystal_density_method 'not measured'
_exptl_crystal_description 'block like'
_exptl_crystal_F_000 2880
_exptl_crystal_size_max 0.11
_exptl_crystal_size_mid 0.08
_exptl_crystal_size_min 0.04
_refine_diff_density_max 1.611
_refine_diff_density_min -0.704
_refine_diff_density_rms 0.113
_refine_ls_extinction_method none
_refine_ls_goodness_of_fit_ref 1.083
_refine_ls_hydrogen_treatment constr
_refine_ls_matrix_type full
_refine_ls_number_parameters 394
_refine_ls_number_reflns 5781
_refine_ls_number_restraints 80
_refine_ls_restrained_S_all 1.086
_refine_ls_R_factor_all 0.0521
_refine_ls_R_factor_gt 0.0429
_refine_ls_shift/su_max 0.001
_refine_ls_shift/su_mean 0.000
_refine_ls_structure_factor_coef Fsqd
_refine_ls_weighting_details 'calc w=1/[\s^2^(Fo^2^)+(0.0791P)^2^+0.0000P] where P=(Fo^2^+2Fc^2^)/3'
_refine_ls_weighting_scheme calc
_refine_ls_wR_factor_gt 0.1155
_refine_ls_wR_factor_ref 0.1276
_reflns_number_gt 4792
_reflns_number_total 5781
_reflns_threshold_expression >2sigma(I)
_cod_data_source_file C003339A.TXT
_cod_data_source_block 20marb
_cod_depositor_comments
;
The following automatic conversions were performed:
'_symmetry_cell_setting' value 'Monoclinic' changed to 'monoclinic'
according to '/home/saulius/struct/CIF-dictionaries/cif_core.dic'
dictionary named 'cif_core.dic' version 2.4.1 from
2010-06-29.

'_exptl_absorpt_correction_type' value 'Multi-scan' changed
to 'multi-scan' according to
'/home/saulius/struct/CIF-dictionaries/cif_core.dic' dictionary named
'cif_core.dic' version 2.4.1 from 2010-06-29.

Automatic conversion script
Id: cif_fix_enum 1555 2011-01-17 13:19:09Z saulius 
;
_cod_original_sg_symbol_H-M 'C2/c '
_cod_database_code 7014304

loop_
_symmetry_equiv_pos_as_xyz
'x, y, z'
'-x, y, -z+1/2'
'x+1/2, y+1/2, z'
'-x+1/2, y+1/2, -z+1/2'
'-x, -y, -z'
'x, -y, z-1/2'
'-x+1/2, -y+1/2, -z'
'x+1/2, -y+1/2, z-1/2'

loop_
_atom_site_label
_atom_site_type_symbol
_atom_site_fract_x
_atom_site_fract_y
_atom_site_fract_z
_atom_site_U_iso_or_equiv
_atom_site_adp_type
_atom_site_occupancy
_atom_site_symmetry_multiplicity
_atom_site_calc_flag
_atom_site_refinement_flags
_atom_site_disorder_assembly
_atom_site_disorder_group
Sn1 Sn 0.756882(12) 0.307442(15) 0.225337(15) 0.03221(12) Uani 1 1 d . . .
S1 S 0.82182(6) 0.17680(6) 0.40826(7) 0.0415(2) Uani 1 1 d . . .
S2 S 0.90185(4) 0.42086(6) 0.28577(6) 0.0345(2) Uani 1 1 d . . .
O1 O 0.66232(13) 0.22763(16) 0.16033(17) 0.0395(6) Uani 1 1 d . . .
O2 O 0.69999(12) 0.34498(16) 0.08425(17) 0.0396(6) Uani 1 1 d . . .
O3 O 0.81259(15) 0.25959(16) 0.36531(18) 0.0447(7) Uani 1 1 d . . .
O4 O 0.79791(17) 0.10618(17) 0.3471(2) 0.0549(8) Uani 1 1 d . . .
O5 O 0.89110(17) 0.1676(2) 0.4899(2) 0.0615(9) Uani 1 1 d . . .
O6 O 0.83895(13) 0.40829(17) 0.27624(18) 0.0435(6) Uani 1 1 d . . .
O7 O 0.88734(16) 0.46297(18) 0.20990(18) 0.0532(8) Uani 1 1 d . . .
O8 O 0.94049(14) 0.34311(17) 0.31172(19) 0.0456(7) Uani 1 1 d . . .
N1 N 0.64680(16) 0.17806(18) 0.0937(2) 0.0348(7) Uani 1 1 d . . .
N2 N 0.63350(15) 0.36506(19) 0.0349(2) 0.0367(7) Uani 1 1 d . . .
C1 C 0.8120(2) 0.2145(2) 0.2127(3) 0.0380(8) Uani 1 1 d U B .
H1A H 0.8601 0.2182 0.2652 0.046 Uiso 1 1 calc R . .
H1B H 0.7957 0.1586 0.2134 0.046 Uiso 1 1 calc R . .
C2 C 0.8080(3) 0.2191(3) 0.1318(3) 0.0567(12) Uani 1 1 d U . .
H2A H 0.7610 0.2077 0.0792 0.068 Uiso 1 1 calc R A 1
H2B H 0.8194 0.2767 0.1266 0.068 Uiso 1 1 calc R A 1
C3 C 0.8549(9) 0.1580(11) 0.1341(10) 0.071(3) Uani 0.72(4) 1 d PU B 1
H3A H 0.8577 0.1743 0.0883 0.085 Uiso 0.72(4) 1 calc PR B 1
H3B H 0.9006 0.1636 0.1910 0.085 Uiso 0.72(4) 1 calc PR B 1
C3A C 0.832(2) 0.123(4) 0.122(2) 0.073(7) Uani 0.28(4) 1 d PU B 2
H3A1 H 0.8181 0.0767 0.1411 0.088 Uiso 0.28(4) 1 calc PR B 2
H3A2 H 0.8156 0.1117 0.0624 0.088 Uiso 0.28(4) 1 calc PR B 2
C4 C 0.8347(9) 0.0693(8) 0.1212(12) 0.103(5) Uani 0.527(15) 1 d PU B 1
H4A H 0.8060 0.0606 0.1372 0.155 Uiso 0.527(15) 1 calc PR B 1
H4B H 0.8751 0.0343 0.1580 0.155 Uiso 0.527(15) 1 calc PR B 1
H4C H 0.8098 0.0542 0.0599 0.155 Uiso 0.527(15) 1 calc PR B 1
C4A C 0.9149(8) 0.1388(12) 0.1920(11) 0.112(7) Uani 0.473(15) 1 d PU B 2
H4A1 H 0.9265 0.1852 0.1713 0.168 Uiso 0.473(15) 1 calc PR B 2
H4A2 H 0.9385 0.0881 0.1965 0.168 Uiso 0.473(15) 1 calc PR B 2
H4A3 H 0.9287 0.1526 0.2494 0.168 Uiso 0.473(15) 1 calc PR B 2
C5 C 0.7128(2) 0.4053(3) 0.2508(3) 0.0575(12) Uani 1 1 d U . .
H5A H 0.7440 0.4156 0.3144 0.069 Uiso 1 1 calc R . .
H5B H 0.7121 0.4569 0.2227 0.069 Uiso 1 1 calc R . .
C6 C 0.6402(4) 0.3938(4) 0.2219(5) 0.098(2) Uani 1 1 d U . .
H6A H 0.6220 0.4492 0.2202 0.118 Uiso 1 1 calc R . .
H6B H 0.6099 0.3700 0.1624 0.118 Uiso 1 1 calc R . .
C7 C 0.6406(5) 0.3429(6) 0.2768(6) 0.125(3) Uani 1 1 d U . .
H7A H 0.6747 0.3626 0.3376 0.150 Uiso 1 1 calc R . .
H7B H 0.6526 0.2853 0.2729 0.150 Uiso 1 1 calc R . .
C8 C 0.5656(5) 0.3436(7) 0.2501(9) 0.186(5) Uani 1 1 d U . .
H8A H 0.5600 0.3949 0.2719 0.279 Uiso 1 1 calc R . .
H8B H 0.5609 0.2949 0.2759 0.279 Uiso 1 1 calc R . .
H8C H 0.5311 0.3413 0.1865 0.279 Uiso 1 1 calc R . .
C9 C 0.66615(19) 0.0964(2) 0.1096(3) 0.0420(9) Uani 1 1 d . . .
H9 H 0.6900 0.0741 0.1665 0.050 Uiso 1 1 calc R . .
C10 C 0.6507(2) 0.0458(2) 0.0419(3) 0.0503(11) Uani 1 1 d . . .
H10 H 0.6638 -0.0113 0.0529 0.060 Uiso 1 1 calc R . .
C11 C 0.6161(2) 0.0780(2) -0.0424(3) 0.0448(10) Uani 1 1 d . . .
H11 H 0.6076 0.0441 -0.0877 0.054 Uiso 1 1 calc R . .
C12 C 0.59430(19) 0.1617(3) -0.0583(3) 0.0426(9) Uani 1 1 d . . .
H12 H 0.5691 0.1841 -0.1154 0.051 Uiso 1 1 calc R . .
C13 C 0.60993(18) 0.2121(2) 0.0106(2) 0.0351(8) Uani 1 1 d . . .
C14 C 0.58612(19) 0.3017(2) -0.0036(3) 0.0355(8) Uani 1 1 d . . .
C15 C 0.5176(2) 0.3221(3) -0.0575(3) 0.0500(11) Uani 1 1 d . . .
H15 H 0.4846 0.2791 -0.0839 0.060 Uiso 1 1 calc R . .
C16 C 0.4974(2) 0.4067(3) -0.0728(3) 0.0606(13) Uani 1 1 d . . .
H16 H 0.4510 0.4210 -0.1081 0.073 Uiso 1 1 calc R . .
C17 C 0.5468(2) 0.4693(3) -0.0350(3) 0.0550(11) Uani 1 1 d . . .
H17 H 0.5340 0.5264 -0.0465 0.066 Uiso 1 1 calc R . .
C18 C 0.6154(2) 0.4470(2) 0.0199(3) 0.0465(10) Uani 1 1 d . . .
H18 H 0.6490 0.4893 0.0465 0.056 Uiso 1 1 calc R . .
C19 C 0.95219(17) 0.4929(2) 0.3774(2) 0.0332(8) Uani 1 1 d . . .
C20 C 0.97925(17) 0.4699(2) 0.4649(2) 0.0321(8) Uani 1 1 d . . .
C21 C 0.96584(18) 0.3901(2) 0.4860(2) 0.0366(8) Uani 1 1 d . . .
H21 H 0.9369 0.3511 0.4407 0.044 Uiso 1 1 calc R . .
C22 C 0.9944(2) 0.3695(2) 0.5709(3) 0.0437(9) Uani 1 1 d . . .
H22 H 0.9865 0.3158 0.5833 0.052 Uiso 1 1 calc R . .
C23 C 1.03572(19) 0.4282(2) 0.6402(3) 0.0394(9) Uani 1 1 d . . .
H23 H 1.0549 0.4135 0.6981 0.047 Uiso 1 1 calc R . .
C24 C 0.7661(2) 0.1833(2) 0.4349(3) 0.0377(9) Uani 1 1 d . . .
C25 C 0.77420(19) 0.2487(2) 0.4920(2) 0.0364(8) Uani 1 1 d . . .
C26 C 0.8279(2) 0.3091(2) 0.5345(3) 0.0440(10) Uani 1 1 d . . .
H26 H 0.8604 0.3069 0.5259 0.053 Uiso 1 1 calc R . .
C27 C 0.8330(2) 0.3703(3) 0.5878(3) 0.0521(11) Uani 1 1 d . . .
H27 H 0.8683 0.4103 0.6142 0.062 Uiso 1 1 calc R . .
C28 C 0.7863(2) 0.3741(3) 0.6036(3) 0.0478(10) Uani 1 1 d . . .
H28 H 0.7908 0.4163 0.6407 0.057 Uiso 1 1 calc R . .

loop_
_atom_site_aniso_label
_atom_site_aniso_U_11
_atom_site_aniso_U_22
_atom_site_aniso_U_33
_atom_site_aniso_U_23
_atom_site_aniso_U_13
_atom_site_aniso_U_12
Sn1 0.03260(17) 0.03442(17) 0.03001(18) -0.00527(9) 0.02003(14) -0.00305(9)
S1 0.0559(6) 0.0365(5) 0.0416(6) 0.0026(4) 0.0353(5) 0.0053(4)
S2 0.0320(5) 0.0352(5) 0.0294(5) -0.0004(3) 0.0163(4) -0.0004(4)
O1 0.0412(14) 0.0434(14) 0.0378(15) -0.0081(12) 0.0268(13) -0.0082(12)
O2 0.0331(14) 0.0435(14) 0.0366(14) -0.0014(11) 0.0195(12) -0.0042(11)
O3 0.0692(18) 0.0353(14) 0.0430(16) -0.0037(11) 0.0419(15) -0.0037(13)
O4 0.087(2) 0.0377(15) 0.0614(19) -0.0070(13) 0.0572(19) 0.0003(15)
O5 0.057(2) 0.072(2) 0.057(2) 0.0086(17) 0.0375(18) 0.0165(16)
O6 0.0344(14) 0.0435(15) 0.0480(16) -0.0073(12) 0.0240(13) -0.0058(11)
O7 0.0676(19) 0.0527(17) 0.0351(15) 0.0009(13) 0.0305(15) -0.0040(15)
O8 0.0406(15) 0.0386(14) 0.0459(16) -0.0030(12) 0.0219(13) 0.0037(12)
N1 0.0311(16) 0.0373(16) 0.0330(17) -0.0051(13) 0.0189(14) -0.0077(12)
N2 0.0370(17) 0.0373(16) 0.0342(17) -0.0034(13) 0.0218(15) -0.0047(13)
C1 0.039(2) 0.0405(19) 0.036(2) 0.0001(16) 0.0240(17) 0.0043(16)
C2 0.076(3) 0.066(3) 0.046(3) 0.001(2) 0.047(3) 0.013(2)
C3 0.104(8) 0.064(7) 0.086(7) 0.007(5) 0.080(6) 0.012(6)
C3A 0.100(12) 0.082(16) 0.075(11) 0.022(12) 0.074(11) 0.042(13)
C4 0.164(14) 0.055(7) 0.167(14) 0.017(8) 0.140(12) 0.031(8)
C4A 0.096(10) 0.168(16) 0.103(11) 0.049(10) 0.077(9) 0.069(10)
C5 0.058(3) 0.055(3) 0.065(3) -0.018(2) 0.042(2) -0.001(2)
C6 0.119(5) 0.094(5) 0.126(6) -0.022(4) 0.098(5) 0.002(4)
C7 0.139(6) 0.127(6) 0.126(7) 0.036(5) 0.092(6) 0.039(5)
C8 0.143(8) 0.235(11) 0.254(14) 0.054(11) 0.161(10) 0.014(8)
C9 0.039(2) 0.036(2) 0.044(2) 0.0044(16) 0.0231(18) -0.0012(16)
C10 0.055(3) 0.032(2) 0.057(3) -0.0021(18) 0.033(2) 0.0016(18)
C11 0.046(2) 0.039(2) 0.045(2) -0.0128(17) 0.0266(19) -0.0039(17)
C12 0.036(2) 0.045(2) 0.039(2) -0.0103(17) 0.0198(18) -0.0070(17)
C13 0.0296(18) 0.0335(18) 0.036(2) -0.0018(15) 0.0181(16) -0.0028(14)
C14 0.0331(19) 0.0322(19) 0.035(2) -0.0037(14) 0.0185(17) -0.0044(14)
C15 0.038(2) 0.043(2) 0.051(3) -0.0025(18) 0.019(2) -0.0007(17)
C16 0.044(2) 0.050(3) 0.062(3) 0.001(2) 0.022(2) 0.007(2)
C17 0.064(3) 0.037(2) 0.059(3) 0.0023(19) 0.037(2) 0.008(2)
C18 0.056(3) 0.036(2) 0.048(2) -0.0061(17) 0.033(2) -0.0074(18)
C19 0.0277(17) 0.0345(18) 0.0326(19) 0.0017(14) 0.0168(16) -0.0004(14)
C20 0.0264(17) 0.0312(17) 0.0344(19) -0.0018(15) 0.0173(15) -0.0002(14)
C21 0.037(2) 0.0295(17) 0.038(2) -0.0015(15) 0.0217(17) -0.0050(14)
C22 0.051(2) 0.0318(19) 0.043(2) 0.0035(16) 0.027(2) -0.0050(17)
C23 0.041(2) 0.040(2) 0.0315(19) 0.0068(15) 0.0205(17) -0.0005(16)
C24 0.050(2) 0.0327(18) 0.039(2) 0.0020(15) 0.032(2) -0.0003(16)
C25 0.045(2) 0.0313(17) 0.036(2) -0.0028(14) 0.0271(18) -0.0057(15)
C26 0.048(2) 0.045(2) 0.047(2) -0.0070(17) 0.035(2) -0.0115(17)
C27 0.065(3) 0.042(2) 0.058(3) -0.015(2) 0.043(2) -0.024(2)
C28 0.070(3) 0.036(2) 0.046(2) -0.0083(17) 0.041(2) -0.0089(19)

loop_
_atom_type_symbol
_atom_type_description
_atom_type_scat_dispersion_real
_atom_type_scat_dispersion_imag
_atom_type_scat_source
C C 0.0033 0.0016 'International Tables Vol C Tables 4.2.6.8 and 6.1.1.4'
H H 0.0000 0.0000 'International Tables Vol C Tables 4.2.6.8 and 6.1.1.4'
N N 0.0061 0.0033 'International Tables Vol C Tables 4.2.6.8 and 6.1.1.4'
O O 0.0106 0.0060 'International Tables Vol C Tables 4.2.6.8 and 6.1.1.4'
S S 0.1246 0.1234 'International Tables Vol C Tables 4.2.6.8 and 6.1.1.4'
Sn Sn -0.6537 1.4246 'International Tables Vol C Tables 4.2.6.8 and 6.1.1.4'

loop_
_geom_angle_atom_site_label_1
_geom_angle_atom_site_label_2
_geom_angle_atom_site_label_3
_geom_angle
_geom_angle_site_symmetry_1
_geom_angle_site_symmetry_3
_geom_angle_publ_flag
C5 Sn1 C1 173.55(17) . . ?
C5 Sn1 O2 94.25(16) . . ?
C1 Sn1 O2 89.74(13) . . ?
C5 Sn1 O1 90.69(14) . . ?
C1 Sn1 O1 94.99(13) . . ?
O2 Sn1 O1 80.14(9) . . ?
C5 Sn1 O3 88.58(16) . . ?
C1 Sn1 O3 87.70(13) . . ?
O2 Sn1 O3 175.92(9) . . ?
O1 Sn1 O3 96.91(10) . . ?
C5 Sn1 O6 81.88(15) . . ?
C1 Sn1 O6 92.88(13) . . ?
O2 Sn1 O6 92.85(10) . . ?
O1 Sn1 O6 169.42(10) . . ?
O3 Sn1 O6 90.46(10) . . ?
O5 S1 O4 114.3(2) . . ?
O5 S1 O3 111.0(2) . . ?
O4 S1 O3 111.80(18) . . ?
O5 S1 C24 108.0(2) . . ?
O4 S1 C24 106.91(19) . . ?
O3 S1 C24 104.09(17) . . ?
O8 S2 O7 115.22(19) . . ?
O8 S2 O6 111.14(17) . . ?
O7 S2 O6 112.09(18) . . ?
O8 S2 C19 107.02(16) . . ?
O7 S2 C19 106.98(18) . . ?
O6 S2 C19 103.48(17) . . ?
N1 O1 Sn1 115.2(2) . . ?
N2 O2 Sn1 118.9(2) . . ?
S1 O3 Sn1 136.65(16) . . ?
S2 O6 Sn1 138.51(16) . . ?
C9 N1 O1 119.5(3) . . ?
C9 N1 C13 121.7(3) . . ?
O1 N1 C13 118.8(3) . . ?
C18 N2 O2 118.9(3) . . ?
C18 N2 C14 121.8(3) . . ?
O2 N2 C14 119.0(3) . . ?
C2 C1 Sn1 117.9(3) . . ?
C3 C2 C1 113.9(6) . . ?
C3 C2 C3A 25.2(14) . . ?
C1 C2 C3A 106.3(12) . . ?
C4 C3 C2 115.4(15) . . ?
C4A C3A C2 97(3) . . ?
C6 C5 Sn1 120.1(3) . . ?
C7 C6 C5 111.9(7) . . ?
C6 C7 C8 109.0(7) . . ?
N1 C9 C10 119.6(4) . . ?
C9 C10 C11 120.9(4) . . ?
C10 C11 C12 118.6(4) . . ?
C11 C12 C13 119.9(4) . . ?
N1 C13 C12 119.2(3) . . ?
N1 C13 C14 118.8(3) . . ?
C12 C13 C14 121.9(4) . . ?
N2 C14 C15 119.3(3) . . ?
N2 C14 C13 118.9(3) . . ?
C15 C14 C13 121.8(3) . . ?
C14 C15 C16 120.1(4) . . ?
C17 C16 C15 119.0(4) . . ?
C16 C17 C18 119.8(4) . . ?
N2 C18 C17 120.0(4) . . ?
C23 C19 C20 121.1(3) 5_766 . ?
C23 C19 S2 116.8(3) 5_766 . ?
C20 C19 S2 122.1(3) . . ?
C19 C20 C21 123.2(3) . . ?
C19 C20 C20 118.8(4) . 5_766 ?
C21 C20 C20 117.9(4) . 5_766 ?
C22 C21 C20 121.4(3) . . ?
C21 C22 C23 120.7(3) . . ?
C19 C23 C22 119.9(4) 5_766 . ?
C28 C24 C25 120.9(4) 7_656 . ?
C28 C24 S1 117.8(3) 7_656 . ?
C25 C24 S1 121.2(3) . . ?
C26 C25 C24 123.4(4) . . ?
C26 C25 C25 118.8(4) . 7_656 ?
C24 C25 C25 117.8(4) . 7_656 ?
C27 C26 C25 121.0(4) . . ?
C26 C27 C28 121.0(4) . . ?
C24 C28 C27 120.5(4) 7_656 . ?

loop_
_geom_bond_atom_site_label_1
_geom_bond_atom_site_label_2
_geom_bond_distance
_geom_bond_site_symmetry_2
_geom_bond_publ_flag
Sn1 C5 2.124(4) . ?
Sn1 C1 2.126(4) . ?
Sn1 O2 2.223(3) . ?
Sn1 O1 2.234(3) . ?
Sn1 O3 2.257(3) . ?
Sn1 O6 2.266(3) . ?
S1 O5 1.437(3) . ?
S1 O4 1.447(3) . ?
S1 O3 1.479(3) . ?
S1 C24 1.775(4) . ?
S2 O8 1.435(3) . ?
S2 O7 1.436(3) . ?
S2 O6 1.481(3) . ?
S2 C19 1.786(4) . ?
O1 N1 1.339(4) . ?
O2 N2 1.332(4) . ?
N1 C9 1.333(5) . ?
N1 C13 1.362(5) . ?
N2 C18 1.332(5) . ?
N2 C14 1.354(4) . ?
C1 C2 1.514(6) . ?
C2 C3 1.496(12) . ?
C2 C3A 1.68(4) . ?
C3 C4 1.44(3) . ?
C3A C4A 1.63(6) . ?
C5 C6 1.541(8) . ?
C6 C7 1.326(10) . ?
C7 C8 1.604(11) . ?
C9 C10 1.367(6) . ?
C10 C11 1.374(6) . ?
C11 C12 1.377(5) . ?
C12 C13 1.381(6) . ?
C13 C14 1.481(5) . ?
C14 C15 1.369(6) . ?
C15 C16 1.382(6) . ?
C16 C17 1.372(6) . ?
C17 C18 1.376(6) . ?
C19 C23 1.366(5) 5_766 ?
C19 C20 1.421(5) . ?
C20 C21 1.422(5) . ?
C20 C20 1.426(7) 5_766 ?
C21 C22 1.356(6) . ?
C22 C23 1.402(5) . ?
C23 C19 1.366(5) 5_766 ?
C24 C28 1.361(6) 7_656 ?
C24 C25 1.426(5) . ?
C25 C26 1.408(5) . ?
C25 C25 1.433(8) 7_656 ?
C26 C27 1.358(6) . ?
C27 C28 1.388(6) . ?
C28 C24 1.361(6) 7_656 ?
